data_4301309
loop_
_publ_author_name
'Shi-Qiang Bai'
'Lip Lin Koh'
'T. S. Andy Hor'

_publ_contact_author_address
;
Department of Chemistry, National University of Singapore,
Kent Ridge, Singapore 117543
;
_publ_contact_author_email andyhor@nus.edu.sg
_publ_contact_author_fax 65-6873-1324
_publ_contact_author_name 'Prof. T. S. Andy Hor'
_publ_contact_author_phone 65-6516-2663
_publ_section_title
;
Structures of Copper Complexes of the Hybrid [SNS] Ligand of
Bis(2-(benzylthio)ethyl)amine and Facile Catalytic Formation of
1-Benzyl-4-phenyl-1H-1,2,3-triazole through Click Reaction
;
_journal_name_full 'Inorganic Chemistry'
_journal_page_first 1207
_journal_page_last 1213
_journal_paper_doi 10.1021/ic801690v
_journal_volume 48
_journal_year 2009
_chemical_formula_sum 'C18 H23 Br2 Cu N S2'
_chemical_formula_weight 540.85
_chemical_name_systematic
; 
 ? 
;
_space_group_IT_number 14
_symmetry_cell_setting monoclinic
_symmetry_space_group_name_Hall '-P 2yn'
_symmetry_space_group_name_H-M 'P 1 21/n 1'
_atom_sites_solution_hydrogens geom
_atom_sites_solution_primary direct
_atom_sites_solution_secondary difmap
_audit_creation_method SHELXL-97
_cell_angle_alpha 90.00
_cell_angle_beta 90.554(4)
_cell_angle_gamma 90.00
_cell_formula_units_Z 4
_cell_length_a 8.9566(18)
_cell_length_b 11.332(2)
_cell_length_c 21.243(4)
_cell_measurement_reflns_used 1143
_cell_measurement_temperature 295(2)
_cell_measurement_theta_max 19.46
_cell_measurement_theta_min 2.46
_cell_volume 2156.0(7)
_computing_cell_refinement 'Bruker SMART'
_computing_data_collection 'Bruker SMART'
_computing_data_reduction 'Bruker SAINT'
_computing_molecular_graphics 'Bruker SHELXTL'
_computing_publication_material 'Bruker SHELXTL'
_computing_structure_refinement 'SHELXL-97 (Sheldrick, 1997)'
_computing_structure_solution 'SHELXS-97 (Sheldrick, 1990)'
_diffrn_ambient_temperature 295(2)
_diffrn_measured_fraction_theta_full 0.999
_diffrn_measured_fraction_theta_max 0.999
_diffrn_measurement_device_type 'CCD area detector'
_diffrn_measurement_method 'phi and omega scans'
_diffrn_radiation_monochromator graphite
_diffrn_radiation_source 'fine-focus sealed tube'
_diffrn_radiation_type MoK\a
_diffrn_radiation_wavelength 0.71073
_diffrn_reflns_av_R_equivalents 0.0738
_diffrn_reflns_av_sigmaI/netI 0.0791
_diffrn_reflns_limit_h_max 10
_diffrn_reflns_limit_h_min -7
_diffrn_reflns_limit_k_max 13
_diffrn_reflns_limit_k_min -13
_diffrn_reflns_limit_l_max 25
_diffrn_reflns_limit_l_min -23
_diffrn_reflns_number 11725
_diffrn_reflns_theta_full 25.00
_diffrn_reflns_theta_max 25.00
_diffrn_reflns_theta_min 1.92
_exptl_absorpt_coefficient_mu 4.914
_exptl_absorpt_correction_T_max 0.9081
_exptl_absorpt_correction_T_min 0.4398
_exptl_absorpt_correction_type empirical
_exptl_absorpt_process_details 'Sababs, (Sheldrick 2001)'
_exptl_crystal_colour Green
_exptl_crystal_density_diffrn 1.666
_exptl_crystal_density_meas ?
_exptl_crystal_density_method .
_exptl_crystal_description 'Thin Plate'
_exptl_crystal_F_000 1076
_exptl_crystal_size_max 0.20
_exptl_crystal_size_mid 0.10
_exptl_crystal_size_min 0.02
_refine_diff_density_max 1.154
_refine_diff_density_min -0.599
_refine_diff_density_rms 0.114
_refine_ls_extinction_method none
_refine_ls_goodness_of_fit_ref 1.034
_refine_ls_hydrogen_treatment constructed
_refine_ls_matrix_type full
_refine_ls_number_parameters 217
_refine_ls_number_reflns 3806
_refine_ls_number_restraints 0
_refine_ls_restrained_S_all 1.034
_refine_ls_R_factor_all 0.1284
_refine_ls_R_factor_gt 0.0724
_refine_ls_shift/su_max 0.000
_refine_ls_shift/su_mean 0.000
_refine_ls_structure_factor_coef Fsqd
_refine_ls_weighting_details 'calc w=1/[\s^2^(Fo^2^)+(0.0890P)^2^+0.3146P] where P=(Fo^2^+2Fc^2^)/3'
_refine_ls_weighting_scheme calc
_refine_ls_wR_factor_gt 0.1655
_refine_ls_wR_factor_ref 0.1890
_reflns_number_gt 2194
_reflns_number_total 3806
_reflns_threshold_expression >2sigma(I)
_cod_data_source_file ic801690v_si_001_3.cif
_cod_data_source_block 2
_cod_depositor_comments
;
The following automatic conversions were performed:
'_symmetry_cell_setting' value 'Monoclinic' changed to 'monoclinic'
according to '/home/saulius/struct/CIF-dictionaries/cif_core.dic'
dictionary named 'cif_core.dic' version 2.4.1 from
2010-06-29.

'_exptl_absorpt_correction_type' value 'Empirical' changed to
'empirical' according to
'/home/saulius/struct/CIF-dictionaries/cif_core.dic' dictionary named
'cif_core.dic' version 2.4.1 from 2010-06-29.

Automatic conversion script
Id: cif_fix_enum 1527 2010-12-29 10:47:43Z saulius 
;
_cod_original_cell_volume 2155.9(7)
_cod_original_sg_symbol_H-M 'P 21/n'
_cod_database_code 4301309

loop_
_symmetry_equiv_pos_as_xyz
'x, y, z'
'-x+1/2, y+1/2, -z+1/2'
'-x, -y, -z'
'x-1/2, -y-1/2, z-1/2'

loop_
_atom_site_label
_atom_site_type_symbol
_atom_site_fract_x
_atom_site_fract_y
_atom_site_fract_z
_atom_site_U_iso_or_equiv
_atom_site_adp_type
_atom_site_occupancy
_atom_site_symmetry_multiplicity
_atom_site_calc_flag
_atom_site_refinement_flags
_atom_site_disorder_assembly
_atom_site_disorder_group
Cu1 Cu 0.76577(13) 0.20913(11) 0.23734(5) 0.0653(4) Uani 1 1 d . . .
Br1 Br 0.60146(13) 0.40336(9) 0.27060(5) 0.0744(4) Uani 1 1 d . . .
Br2 Br 0.93605(13) 0.30478(10) 0.16999(5) 0.0772(4) Uani 1 1 d . . .
S1 S 0.9167(3) 0.2278(2) 0.32714(11) 0.0622(7) Uani 1 1 d . . .
S2 S 0.6314(3) 0.1273(2) 0.15294(13) 0.0763(8) Uani 1 1 d . . .
N1 N 0.6447(9) 0.1003(6) 0.2898(3) 0.063(2) Uani 1 1 d . . .
H1N H 0.6844 0.0271 0.2845 0.075 Uiso 1 1 calc R . .
C1 C 0.6588(12) 0.1273(9) 0.3577(5) 0.072(3) Uani 1 1 d . . .
H1A H 0.6030 0.0701 0.3819 0.086 Uiso 1 1 calc R . .
H1B H 0.6183 0.2051 0.3661 0.086 Uiso 1 1 calc R . .
C2 C 0.8199(12) 0.1233(9) 0.3763(4) 0.071(3) Uani 1 1 d . . .
H2A H 0.8596 0.0446 0.3702 0.085 Uiso 1 1 calc R . .
H2B H 0.8319 0.1444 0.4203 0.085 Uiso 1 1 calc R . .
C3 C 1.0949(11) 0.1546(10) 0.3148(5) 0.074(3) Uani 1 1 d . . .
H3A H 1.0772 0.0751 0.2995 0.088 Uiso 1 1 calc R . .
H3B H 1.1502 0.1969 0.2829 0.088 Uiso 1 1 calc R . .
C4 C 1.1863(11) 0.1493(10) 0.3743(5) 0.069(3) Uani 1 1 d . . .
C5 C 1.2499(12) 0.2450(10) 0.4007(6) 0.085(3) Uani 1 1 d . . .
H5 H 1.2398 0.3176 0.3806 0.102 Uiso 1 1 calc R . .
C6 C 1.3287(16) 0.2394(15) 0.4559(7) 0.123(6) Uani 1 1 d . . .
H6 H 1.3722 0.3074 0.4724 0.148 Uiso 1 1 calc R . .
C7 C 1.3437(17) 0.137(3) 0.4864(7) 0.162(10) Uani 1 1 d . . .
H7 H 1.3941 0.1334 0.5248 0.194 Uiso 1 1 calc R . .
C8 C 1.2822(17) 0.0363(17) 0.4593(8) 0.137(6) Uani 1 1 d . . .
H8 H 1.2960 -0.0364 0.4788 0.164 Uiso 1 1 calc R . .
C9 C 1.2030(14) 0.0427(12) 0.4052(6) 0.105(4) Uani 1 1 d . . .
H9 H 1.1591 -0.0250 0.3886 0.126 Uiso 1 1 calc R . .
C10 C 0.4909(12) 0.0942(10) 0.2653(6) 0.086(3) Uani 1 1 d . . .
H10A H 0.4456 0.1719 0.2658 0.103 Uiso 1 1 calc R . .
H10B H 0.4317 0.0420 0.2912 0.103 Uiso 1 1 calc R . .
C11 C 0.4966(13) 0.0475(8) 0.1981(6) 0.092(4) Uani 1 1 d . . .
H11A H 0.3989 0.0551 0.1785 0.111 Uiso 1 1 calc R . .
H11B H 0.5228 -0.0356 0.1988 0.111 Uiso 1 1 calc R . .
C12 C 0.5192(12) 0.2447(9) 0.1212(5) 0.075(3) Uani 1 1 d . . .
H12A H 0.4678 0.2845 0.1552 0.089 Uiso 1 1 calc R . .
H12B H 0.5830 0.3019 0.1007 0.089 Uiso 1 1 calc R . .
C13 C 0.4075(13) 0.1985(9) 0.0750(5) 0.073(3) Uani 1 1 d . . .
C14 C 0.2589(15) 0.1859(12) 0.0906(6) 0.105(5) Uani 1 1 d . . .
H14 H 0.2271 0.2113 0.1299 0.126 Uiso 1 1 calc R . .
C15 C 0.1591(16) 0.1376(15) 0.0503(8) 0.128(5) Uani 1 1 d . . .
H15 H 0.0604 0.1278 0.0624 0.154 Uiso 1 1 calc R . .
C16 C 0.2022(19) 0.1029(12) -0.0085(8) 0.108(5) Uani 1 1 d . . .
H16 H 0.1323 0.0726 -0.0368 0.130 Uiso 1 1 calc R . .
C17 C 0.3483(18) 0.1130(10) -0.0253(5) 0.090(4) Uani 1 1 d . . .
H17 H 0.3797 0.0874 -0.0646 0.108 Uiso 1 1 calc R . .
C18 C 0.4481(14) 0.1613(10) 0.0167(5) 0.086(3) Uani 1 1 d . . .
H18 H 0.5473 0.1690 0.0049 0.103 Uiso 1 1 calc R . .

loop_
_atom_site_aniso_label
_atom_site_aniso_U_11
_atom_site_aniso_U_22
_atom_site_aniso_U_33
_atom_site_aniso_U_23
_atom_site_aniso_U_13
_atom_site_aniso_U_12
Cu1 0.0611(8) 0.0812(8) 0.0534(7) -0.0031(6) -0.0113(6) -0.0001(6)
Br1 0.0788(8) 0.0581(6) 0.0863(8) -0.0014(5) -0.0013(6) 0.0052(5)
Br2 0.0807(8) 0.0913(8) 0.0597(6) 0.0017(6) 0.0054(6) 0.0068(6)
S1 0.0693(16) 0.0635(15) 0.0536(13) 0.0011(12) -0.0131(13) 0.0006(13)
S2 0.0831(19) 0.0663(16) 0.0788(18) -0.0146(14) -0.0324(16) 0.0171(15)
N1 0.067(5) 0.061(5) 0.061(5) -0.002(4) -0.010(4) 0.002(4)
C1 0.085(8) 0.062(6) 0.069(7) -0.008(5) 0.016(6) 0.002(6)
C2 0.094(8) 0.069(6) 0.050(5) 0.002(5) -0.007(6) -0.001(6)
C3 0.063(6) 0.088(7) 0.070(6) -0.008(6) -0.014(6) -0.002(5)
C4 0.056(6) 0.082(7) 0.068(6) 0.005(6) -0.009(5) 0.008(5)
C5 0.071(7) 0.074(7) 0.108(9) -0.018(7) -0.032(7) 0.005(6)
C6 0.097(11) 0.162(15) 0.109(12) -0.066(11) -0.054(10) 0.035(10)
C7 0.070(10) 0.35(3) 0.062(9) -0.009(14) -0.036(8) 0.027(15)
C8 0.108(12) 0.184(18) 0.117(13) 0.069(12) -0.039(11) 0.007(12)
C9 0.103(10) 0.115(11) 0.097(9) 0.029(8) -0.032(8) -0.023(8)
C10 0.057(7) 0.082(8) 0.119(10) 0.008(7) -0.011(7) -0.007(6)
C11 0.093(8) 0.044(5) 0.138(11) -0.008(6) -0.068(8) -0.002(6)
C12 0.079(7) 0.070(6) 0.074(7) -0.001(5) -0.025(6) 0.019(6)
C13 0.073(8) 0.065(6) 0.081(8) 0.007(6) -0.020(7) 0.024(6)
C14 0.089(10) 0.134(12) 0.092(9) -0.041(8) -0.033(8) 0.041(8)
C15 0.080(9) 0.175(15) 0.130(13) -0.028(12) -0.034(10) 0.017(10)
C16 0.110(12) 0.102(10) 0.112(12) -0.009(9) -0.058(10) 0.024(9)
C17 0.140(13) 0.087(8) 0.043(6) 0.003(6) -0.027(8) 0.023(8)
C18 0.088(8) 0.101(9) 0.068(7) 0.021(7) -0.002(7) 0.020(7)

loop_
_atom_type_symbol
_atom_type_description
_atom_type_scat_dispersion_real
_atom_type_scat_dispersion_imag
_atom_type_scat_source
C C 0.0033 0.0016 'International Tables Vol C Tables 4.2.6.8 and 6.1.1.4'
H H 0.0000 0.0000 'International Tables Vol C Tables 4.2.6.8 and 6.1.1.4'
N N 0.0061 0.0033 'International Tables Vol C Tables 4.2.6.8 and 6.1.1.4'
S S 0.1246 0.1234 'International Tables Vol C Tables 4.2.6.8 and 6.1.1.4'
Cu Cu 0.3201 1.2651 'International Tables Vol C Tables 4.2.6.8 and 6.1.1.4'
Br Br -0.2901 2.4595 'International Tables Vol C Tables 4.2.6.8 and 6.1.1.4'

loop_
_geom_angle_atom_site_label_1
_geom_angle_atom_site_label_2
_geom_angle_atom_site_label_3
_geom_angle
_geom_angle_site_symmetry_1
_geom_angle_site_symmetry_3
_geom_angle_publ_flag
N1 Cu1 S1 85.0(2) . . ?
N1 Cu1 S2 84.5(2) . . ?
S1 Cu1 S2 161.82(11) . . ?
N1 Cu1 Br2 168.8(2) . . ?
S1 Cu1 Br2 94.65(8) . . ?
S2 Cu1 Br2 92.75(9) . . ?
N1 Cu1 Br1 93.2(2) . . ?
S1 Cu1 Br1 91.40(8) . . ?
S2 Cu1 Br1 103.98(8) . . ?
Br2 Cu1 Br1 97.98(6) . . ?
C2 S1 C3 102.2(5) . . ?
C2 S1 Cu1 97.8(3) . . ?
C3 S1 Cu1 110.0(3) . . ?
C11 S2 C12 101.4(5) . . ?
C11 S2 Cu1 97.7(4) . . ?
C12 S2 Cu1 106.0(3) . . ?
C10 N1 C1 115.3(9) . . ?
C10 N1 Cu1 110.2(6) . . ?
C1 N1 Cu1 112.1(6) . . ?
N1 C1 C2 109.0(8) . . ?
C1 C2 S1 107.1(7) . . ?
C4 C3 S1 111.6(7) . . ?
C5 C4 C9 117.6(10) . . ?
C5 C4 C3 122.9(10) . . ?
C9 C4 C3 119.4(10) . . ?
C4 C5 C6 122.2(13) . . ?
C7 C6 C5 120.5(16) . . ?
C6 C7 C8 118.4(13) . . ?
C9 C8 C7 120.8(16) . . ?
C8 C9 C4 120.4(14) . . ?
N1 C10 C11 108.0(9) . . ?
C10 C11 S2 110.8(7) . . ?
C13 C12 S2 110.9(7) . . ?
C18 C13 C14 117.0(11) . . ?
C18 C13 C12 121.7(11) . . ?
C14 C13 C12 121.3(11) . . ?
C15 C14 C13 121.5(13) . . ?
C14 C15 C16 120.4(15) . . ?
C17 C16 C15 119.6(13) . . ?
C16 C17 C18 119.0(12) . . ?
C13 C18 C17 122.5(12) . . ?

loop_
_geom_bond_atom_site_label_1
_geom_bond_atom_site_label_2
_geom_bond_distance
_geom_bond_site_symmetry_2
_geom_bond_publ_flag
Cu1 N1 1.990(8) . ?
Cu1 S1 2.337(3) . ?
Cu1 S2 2.341(3) . ?
Cu1 Br2 2.3642(17) . ?
Cu1 Br1 2.7440(16) . ?
S1 C2 1.806(10) . ?
S1 C3 1.820(10) . ?
S2 C11 1.794(13) . ?
S2 C12 1.794(9) . ?
N1 C10 1.469(12) . ?
N1 C1 1.478(11) . ?
C1 C2 1.493(14) . ?
C3 C4 1.501(13) . ?
C4 C5 1.345(14) . ?
C4 C9 1.383(15) . ?
C5 C6 1.365(16) . ?
C6 C7 1.33(3) . ?
C7 C8 1.39(3) . ?
C8 C9 1.347(17) . ?
C10 C11 1.523(16) . ?
C12 C13 1.490(13) . ?
C13 C18 1.361(15) . ?
C13 C14 1.382(16) . ?
C14 C15 1.349(17) . ?
C15 C16 1.367(19) . ?
C16 C17 1.365(17) . ?
C17 C18 1.370(15) . ?

loop_
_geom_hbond_atom_site_label_D
_geom_hbond_atom_site_label_H
_geom_hbond_atom_site_label_A
_geom_hbond_distance_DH
_geom_hbond_distance_HA
_geom_hbond_distance_DA
_geom_hbond_angle_DHA
_geom_hbond_site_symmetry_A
N1 H1N Br1 0.91 2.66 3.443(8) 145.1 2_645
N1 H1N Br2 0.91 2.91 3.533(7) 127.0 2_645
